data_4332712
loop_
_publ_author_name
'Rohde, Jan-Uwe'
'Stubna, Audria'
'Bominaar, Emile L.'
'M\"unck, Eckard'
'Nam, Wonwoo'
'Que, Lawrence'

_publ_section_title
;
 Nonheme Oxoiron(IV) Complexes of Tris(2-pyridylmethyl)amine
 withcis-Monoanionic Ligands
;
_journal_issue 16
_journal_name_full 'Inorganic Chemistry'
_journal_page_first 6435
_journal_page_last 6445
_journal_paper_doi 10.1021/ic060740u
_journal_volume 45
_journal_year 2006
_chemical_formula_moiety 'C38 H39 Fe2 N8 O3, 3(C F3 O3 S), 2(H2 O)'
_chemical_formula_sum 'C41 H43 F9 Fe2 N8 O14 S3'
_chemical_formula_weight 1250.71
_chemical_name_common 02190
_chemical_name_systematic
; 
 ? 
;
_space_group_IT_number 2
_symmetry_cell_setting triclinic
_symmetry_space_group_name_Hall '-P 1'
_symmetry_space_group_name_H-M 'P -1'
_atom_sites_solution_hydrogens geom
_atom_sites_solution_primary direct
_atom_sites_solution_secondary difmap
_audit_creation_method SHELXL-97
_cell_angle_alpha 82.545(6)
_cell_angle_beta 74.449(6)
_cell_angle_gamma 65.580(6)
_cell_formula_units_Z 2
_cell_length_a 12.177(4)
_cell_length_b 13.460(5)
_cell_length_c 17.924(6)
_cell_measurement_reflns_used 3127
_cell_measurement_temperature 173(2)
_cell_volume 2576.4(15)
_computing_cell_refinement 'SAINT, Bruker'
_computing_data_collection 'SMART, Bruker'
_computing_data_reduction 'SAINT, Bruker'
_computing_molecular_graphics 'SHELXTL, Bruker'
_computing_structure_refinement SHELXL-97
_computing_structure_solution SIR97
_diffrn_ambient_temperature 173(2)
_diffrn_measured_fraction_theta_full 0.994
_diffrn_measured_fraction_theta_max 0.994
_diffrn_measurement_device_type 'Siemens SMART Platform CCD'
_diffrn_measurement_method 'area detector, omega scans'
_diffrn_radiation_monochromator graphite
_diffrn_radiation_source 'normal-focus sealed tube'
_diffrn_radiation_type MoK\a
_diffrn_radiation_wavelength 0.71073
_diffrn_reflns_av_R_equivalents 0.0508
_diffrn_reflns_av_sigmaI/netI 0.0641
_diffrn_reflns_limit_h_max 14
_diffrn_reflns_limit_h_min -14
_diffrn_reflns_limit_k_max 16
_diffrn_reflns_limit_k_min -16
_diffrn_reflns_limit_l_max 21
_diffrn_reflns_limit_l_min -21
_diffrn_reflns_number 25438
_diffrn_reflns_theta_full 25.11
_diffrn_reflns_theta_max 25.11
_diffrn_reflns_theta_min 1.18
_exptl_absorpt_coefficient_mu 0.788
_exptl_absorpt_correction_T_max 0.93
_exptl_absorpt_correction_T_min 0.7933
_exptl_absorpt_correction_type multi-scan
_exptl_absorpt_process_details 'SADABS, R. Blessing, 1995'
_exptl_crystal_colour 'intense green'
_exptl_crystal_density_diffrn 1.612
_exptl_crystal_density_method 'not measured'
_exptl_crystal_description 'irregular needle'
_exptl_crystal_F_000 1276
_exptl_crystal_size_max 0.35
_exptl_crystal_size_mid 0.20
_exptl_crystal_size_min 0.09
_refine_diff_density_max 0.607
_refine_diff_density_min -0.528
_refine_diff_density_rms 0.076
_refine_ls_extinction_method none
_refine_ls_goodness_of_fit_ref 1.009
_refine_ls_hydrogen_treatment riding
_refine_ls_matrix_type full
_refine_ls_number_parameters 695
_refine_ls_number_reflns 9144
_refine_ls_number_restraints 0
_refine_ls_restrained_S_all 1.009
_refine_ls_R_factor_all 0.0921
_refine_ls_R_factor_gt 0.0564
_refine_ls_shift/su_max 0.002
_refine_ls_shift/su_mean 0.000
_refine_ls_structure_factor_coef Fsqd
_refine_ls_weighting_details 'calc w=1/[\s^2^(Fo^2^)+(0.0860P)^2^+1.6322P] where P=(Fo^2^+2Fc^2^)/3'
_refine_ls_weighting_scheme calc
_refine_ls_wR_factor_gt 0.1408
_refine_ls_wR_factor_ref 0.1562
_reflns_number_gt 6272
_reflns_number_total 9144
_reflns_threshold_expression >2sigma(I)
_cod_data_source_file ic060740usup1.cif
_cod_data_source_block 02190
_cod_original_cell_volume 2576(2)
_cod_original_sg_symbol_H-M P-1
_cod_database_code 4332712

loop_
_symmetry_equiv_pos_as_xyz
'x, y, z'
'-x, -y, -z'

loop_
_atom_site_label
_atom_site_type_symbol
_atom_site_fract_x
_atom_site_fract_y
_atom_site_fract_z
_atom_site_U_iso_or_equiv
_atom_site_adp_type
_atom_site_occupancy
_atom_site_symmetry_multiplicity
_atom_site_calc_flag
_atom_site_refinement_flags
Fe1 Fe 0.45363(5) 0.74012(5) 0.70386(3) 0.02934(17) Uani 1 1 d .
Fe2 Fe 0.65051(5) 0.72650(5) 0.80245(3) 0.02944(17) Uani 1 1 d .
O1 O 0.5675(2) 0.7767(2) 0.72825(16) 0.0317(7) Uani 1 1 d .
O2 O 0.4435(3) 0.6278(2) 0.78498(18) 0.0405(7) Uani 1 1 d .
O3 O 0.5806(3) 0.6121(2) 0.85245(16) 0.0369(7) Uani 1 1 d .
C1 C 0.4993(4) 0.5859(3) 0.8403(3) 0.0352(10) Uani 1 1 d .
C2 C 0.4686(5) 0.4988(4) 0.8887(3) 0.0483(12) Uani 1 1 d .
H2A H 0.5063 0.4817 0.9332 0.073 Uiso 1 1 calc R
H2B H 0.5010 0.4333 0.8579 0.073 Uiso 1 1 calc R
H2C H 0.3783 0.5238 0.9071 0.073 Uiso 1 1 calc R
N1 N 0.4297(3) 0.8481(3) 0.60206(19) 0.0304(8) Uani 1 1 d .
C3 C 0.3345(4) 0.8425(4) 0.5658(2) 0.0388(11) Uani 1 1 d .
H3A H 0.2782 0.9178 0.5549 0.047 Uiso 1 1 calc R
H3B H 0.3775 0.8053 0.5156 0.047 Uiso 1 1 calc R
C4 C 0.2580(4) 0.7838(3) 0.6148(2) 0.0342(10) Uani 1 1 d .
C5 C 0.1474(4) 0.7958(4) 0.5999(3) 0.0437(12) Uani 1 1 d .
H5A H 0.1149 0.8463 0.5612 0.052 Uiso 1 1 calc R
C6 C 0.0842(5) 0.7333(4) 0.6421(3) 0.0493(13) Uani 1 1 d .
H6A H 0.0089 0.7395 0.6320 0.059 Uiso 1 1 calc R
C7 C 0.1319(4) 0.6629(4) 0.6983(3) 0.0442(12) Uani 1 1 d .
H7A H 0.0912 0.6182 0.7271 0.053 Uiso 1 1 calc R
C8 C 0.2411(4) 0.6573(4) 0.7132(3) 0.0406(11) Uani 1 1 d .
H8A H 0.2722 0.6104 0.7538 0.049 Uiso 1 1 calc R
N2 N 0.3036(3) 0.7163(3) 0.6719(2) 0.0342(8) Uani 1 1 d .
C9 C 0.5538(4) 0.8106(3) 0.5475(2) 0.0351(10) Uani 1 1 d .
H9A H 0.6090 0.8350 0.5650 0.042 Uiso 1 1 calc R
H9B H 0.5461 0.8426 0.4953 0.042 Uiso 1 1 calc R
C10 C 0.6084(4) 0.6887(4) 0.5442(3) 0.0377(10) Uani 1 1 d .
C11 C 0.6874(5) 0.6307(4) 0.4786(3) 0.0530(13) Uani 1 1 d .
H11A H 0.7065 0.6679 0.4314 0.064 Uiso 1 1 calc R
C12 C 0.7378(5) 0.5176(5) 0.4832(4) 0.0669(17) Uani 1 1 d .
H12A H 0.7931 0.4767 0.4391 0.080 Uiso 1 1 calc R
C13 C 0.7080(5) 0.4650(4) 0.5512(4) 0.0602(15) Uani 1 1 d .
H13A H 0.7425 0.3875 0.5549 0.072 Uiso 1 1 calc R
C14 C 0.6269(4) 0.5264(4) 0.6145(3) 0.0442(12) Uani 1 1 d .
H14A H 0.6052 0.4901 0.6617 0.053 Uiso 1 1 calc R
N3 N 0.5778(3) 0.6364(3) 0.6110(2) 0.0367(9) Uani 1 1 d .
C15 C 0.3909(4) 0.9591(3) 0.6306(2) 0.0346(10) Uani 1 1 d .
H15A H 0.3555 1.0144 0.5920 0.041 Uiso 1 1 calc R
H15B H 0.4639 0.9684 0.6377 0.041 Uiso 1 1 calc R
C16 C 0.2949(4) 0.9752(3) 0.7068(2) 0.0315(9) Uani 1 1 d .
C17 C 0.2060(4) 1.0769(4) 0.7307(3) 0.0382(10) Uani 1 1 d .
H17A H 0.2015 1.1399 0.6988 0.046 Uiso 1 1 calc R
C18 C 0.1237(4) 1.0851(4) 0.8020(3) 0.0432(11) Uani 1 1 d .
H18A H 0.0627 1.1543 0.8201 0.052 Uiso 1 1 calc R
C19 C 0.1306(4) 0.9919(4) 0.8470(3) 0.0428(11) Uani 1 1 d .
H19A H 0.0743 0.9960 0.8960 0.051 Uiso 1 1 calc R
C20 C 0.2200(4) 0.8940(4) 0.8193(3) 0.0379(10) Uani 1 1 d .
H20A H 0.2243 0.8296 0.8494 0.045 Uiso 1 1 calc R
N4 N 0.3023(3) 0.8857(3) 0.75067(19) 0.0300(8) Uani 1 1 d .
N5 N 0.7617(3) 0.6622(3) 0.8922(2) 0.0342(8) Uani 1 1 d .
C21 C 0.8415(4) 0.7230(4) 0.8876(3) 0.0381(10) Uani 1 1 d .
H21A H 0.9294 0.6707 0.8758 0.046 Uiso 1 1 calc R
H21B H 0.8231 0.7533 0.9391 0.046 Uiso 1 1 calc R
C22 C 0.8265(4) 0.8148(3) 0.8282(2) 0.0327(10) Uani 1 1 d .
C23 C 0.8890(4) 0.8815(4) 0.8213(3) 0.0411(11) Uani 1 1 d .
H23A H 0.9402 0.8724 0.8555 0.049 Uiso 1 1 calc R
C24 C 0.8767(5) 0.9613(4) 0.7647(3) 0.0482(12) Uani 1 1 d .
H24A H 0.9209 1.0069 0.7585 0.058 Uiso 1 1 calc R
C25 C 0.8004(5) 0.9750(4) 0.7170(3) 0.0488(12) Uani 1 1 d .
H25A H 0.7903 1.0306 0.6778 0.059 Uiso 1 1 calc R
C26 C 0.7391(4) 0.9075(4) 0.7265(3) 0.0404(11) Uani 1 1 d .
H26A H 0.6861 0.9172 0.6933 0.048 Uiso 1 1 calc R
N6 N 0.7509(3) 0.8282(3) 0.78095(19) 0.0317(8) Uani 1 1 d .
C27 C 0.6686(4) 0.6784(4) 0.9680(2) 0.0405(11) Uani 1 1 d .
H27A H 0.7087 0.6739 1.0103 0.049 Uiso 1 1 calc R
H27B H 0.6369 0.6199 0.9770 0.049 Uiso 1 1 calc R
C28 C 0.5628(4) 0.7871(4) 0.9689(3) 0.0379(11) Uani 1 1 d .
C29 C 0.4935(4) 0.8431(4) 1.0376(3) 0.0457(12) Uani 1 1 d .
H29A H 0.5151 0.8153 1.0855 0.055 Uiso 1 1 calc R
C30 C 0.3931(5) 0.9399(4) 1.0340(3) 0.0553(14) Uani 1 1 d .
H30A H 0.3436 0.9786 1.0801 0.066 Uiso 1 1 calc R
C31 C 0.3640(4) 0.9808(4) 0.9644(3) 0.0500(13) Uani 1 1 d .
H31A H 0.2947 1.0472 0.9616 0.060 Uiso 1 1 calc R
C32 C 0.4386(4) 0.9225(4) 0.8981(3) 0.0402(11) Uani 1 1 d .
H32A H 0.4213 0.9511 0.8493 0.048 Uiso 1 1 calc R
N7 N 0.5348(3) 0.8266(3) 0.9013(2) 0.0352(8) Uani 1 1 d .
C33 C 0.8375(4) 0.5448(3) 0.8770(2) 0.0369(10) Uani 1 1 d .
H33A H 0.7864 0.5022 0.8993 0.044 Uiso 1 1 calc R
H33B H 0.9081 0.5191 0.9021 0.044 Uiso 1 1 calc R
C34 C 0.8860(4) 0.5269(3) 0.7911(2) 0.0317(10) Uani 1 1 d .
C35 C 0.9924(4) 0.4387(4) 0.7598(3) 0.0402(11) Uani 1 1 d .
H35A H 1.0417 0.3891 0.7924 0.048 Uiso 1 1 calc R
C36 C 1.0265(4) 0.4235(4) 0.6806(3) 0.0441(12) Uani 1 1 d .
H36A H 1.0979 0.3621 0.6584 0.053 Uiso 1 1 calc R
C37 C 0.9549(4) 0.4991(4) 0.6343(3) 0.0397(11) Uani 1 1 d .
H37A H 0.9768 0.4909 0.5798 0.048 Uiso 1 1 calc R
C38 C 0.8521(4) 0.5859(4) 0.6684(2) 0.0359(10) Uani 1 1 d .
H38A H 0.8045 0.6387 0.6364 0.043 Uiso 1 1 calc R
N8 N 0.8154(3) 0.5996(3) 0.74596(19) 0.0314(8) Uani 1 1 d .
S1 S 0.90206(12) 0.80036(10) 0.47867(7) 0.0436(3) Uani 1 1 d .
O4 O 0.8088(3) 0.8102(3) 0.4405(2) 0.0569(9) Uani 1 1 d .
O5 O 0.9748(3) 0.6914(3) 0.4995(2) 0.0614(10) Uani 1 1 d .
O6 O 0.8670(4) 0.8803(3) 0.5353(2) 0.0779(12) Uani 1 1 d .
C39 C 1.0117(5) 0.8364(4) 0.4018(3) 0.0493(13) Uani 1 1 d .
F1 F 1.1120(3) 0.8271(3) 0.42362(19) 0.0710(9) Uani 1 1 d .
F2 F 0.9593(3) 0.9392(3) 0.37668(19) 0.0694(9) Uani 1 1 d .
F3 F 1.0531(3) 0.7728(3) 0.34021(17) 0.0727(9) Uani 1 1 d .
S2 S 0.90454(13) 0.26891(12) 0.99255(7) 0.0532(4) Uani 1 1 d .
O7 O 0.9816(3) 0.2884(3) 0.9223(2) 0.0598(10) Uani 1 1 d .
O8 O 0.9630(5) 0.1736(5) 1.0324(3) 0.126(2) Uani 1 1 d .
O9 O 0.8276(5) 0.3639(5) 1.0364(3) 0.137(3) Uani 1 1 d .
C40 C 0.7912(5) 0.2430(4) 0.9600(3) 0.0536(13) Uani 1 1 d .
F4 F 0.6978(3) 0.2389(3) 1.0194(2) 0.0867(11) Uani 1 1 d .
F5 F 0.7401(4) 0.3183(4) 0.9121(3) 0.1177(16) Uani 1 1 d .
F6 F 0.8387(3) 0.1509(3) 0.9242(3) 0.1076(15) Uani 1 1 d .
S3 S 0.44139(14) 0.19561(12) 0.70804(8) 0.0575(4) Uani 1 1 d .
O10 O 0.3167(4) 0.2632(4) 0.7030(3) 0.0946(15) Uani 1 1 d .
O12 O 0.5160(5) 0.1268(4) 0.6428(3) 0.0923(15) Uani 1 1 d .
O11 O 0.4537(5) 0.1446(4) 0.7797(2) 0.0931(15) Uani 1 1 d .
C41 C 0.5109(7) 0.2912(6) 0.6970(5) 0.083(2) Uani 1 1 d .
F7 F 0.6249(4) 0.2496(4) 0.7039(4) 0.144(2) Uani 1 1 d .
F8 F 0.5066(6) 0.3462(5) 0.6301(4) 0.155(2) Uani 1 1 d .
F9 F 0.4520(5) 0.3673(4) 0.7492(4) 0.158(2) Uani 1 1 d .
O13 O 0.2240(4) 0.2742(4) 0.8953(2) 0.0796(13) Uani 1 1 d .
H13B H 0.2479 0.2710 0.8462 0.119 Uiso 1 1 d R
H13C H 0.1458 0.3071 0.9115 0.119 Uiso 1 1 d R
O14 O 0.8625(4) 0.4878(3) 1.1360(3) 0.0884(14) Uani 1 1 d .
H14B H 0.8519 0.4501 1.1062 0.133 Uiso 1 1 d R
H14C H 0.8372 0.5563 1.1274 0.133 Uiso 1 1 d R

loop_
_atom_site_aniso_label
_atom_site_aniso_U_11
_atom_site_aniso_U_22
_atom_site_aniso_U_33
_atom_site_aniso_U_23
_atom_site_aniso_U_13
_atom_site_aniso_U_12
Fe1 0.0292(3) 0.0290(3) 0.0297(3) 0.0009(3) -0.0058(3) -0.0126(3)
Fe2 0.0322(3) 0.0298(3) 0.0273(3) -0.0007(2) -0.0063(3) -0.0137(3)
O1 0.0331(16) 0.0306(15) 0.0325(16) 0.0034(12) -0.0063(13) -0.0157(13)
O2 0.0426(18) 0.0452(18) 0.0439(19) 0.0135(15) -0.0182(15) -0.0265(15)
O3 0.0466(19) 0.0417(18) 0.0276(16) 0.0057(13) -0.0082(14) -0.0246(15)
C1 0.033(2) 0.025(2) 0.049(3) 0.002(2) -0.013(2) -0.0114(19)
C2 0.056(3) 0.049(3) 0.050(3) 0.018(2) -0.018(2) -0.031(3)
N1 0.0260(18) 0.0346(19) 0.0279(19) -0.0013(15) -0.0016(15) -0.0122(16)
C3 0.037(3) 0.051(3) 0.028(2) 0.000(2) -0.0095(19) -0.017(2)
C4 0.035(2) 0.038(2) 0.029(2) -0.0101(19) -0.0062(19) -0.012(2)
C5 0.041(3) 0.052(3) 0.041(3) -0.013(2) -0.012(2) -0.018(2)
C6 0.043(3) 0.063(3) 0.055(3) -0.013(3) -0.016(2) -0.028(3)
C7 0.036(3) 0.046(3) 0.054(3) -0.014(2) 0.001(2) -0.023(2)
C8 0.039(3) 0.042(3) 0.042(3) -0.005(2) -0.005(2) -0.018(2)
N2 0.0288(19) 0.038(2) 0.037(2) -0.0084(17) -0.0025(16) -0.0165(17)
C9 0.035(2) 0.037(2) 0.031(2) -0.0009(19) -0.0005(19) -0.015(2)
C10 0.030(2) 0.045(3) 0.035(3) -0.007(2) 0.0002(19) -0.016(2)
C11 0.048(3) 0.056(3) 0.048(3) -0.014(3) 0.013(2) -0.025(3)
C12 0.065(4) 0.054(4) 0.069(4) -0.029(3) 0.022(3) -0.027(3)
C13 0.054(3) 0.040(3) 0.081(4) -0.020(3) -0.001(3) -0.018(3)
C14 0.041(3) 0.031(3) 0.058(3) -0.006(2) -0.006(2) -0.015(2)
N3 0.034(2) 0.037(2) 0.042(2) -0.0059(17) -0.0076(17) -0.0164(17)
C15 0.037(3) 0.033(2) 0.030(2) 0.0025(18) -0.0049(19) -0.014(2)
C16 0.031(2) 0.034(2) 0.031(2) -0.0029(19) -0.0091(18) -0.0129(19)
C17 0.044(3) 0.032(2) 0.037(3) -0.001(2) -0.009(2) -0.014(2)
C18 0.043(3) 0.037(3) 0.044(3) -0.013(2) -0.006(2) -0.009(2)
C19 0.039(3) 0.052(3) 0.034(3) -0.009(2) -0.001(2) -0.018(2)
C20 0.039(3) 0.041(3) 0.033(2) 0.001(2) -0.007(2) -0.018(2)
N4 0.0303(19) 0.0314(19) 0.0289(19) 0.0002(15) -0.0059(15) -0.0138(16)
N5 0.042(2) 0.034(2) 0.0284(19) 0.0003(15) -0.0080(16) -0.0175(17)
C21 0.043(3) 0.040(3) 0.035(2) -0.001(2) -0.014(2) -0.018(2)
C22 0.031(2) 0.035(2) 0.027(2) -0.0084(18) -0.0003(18) -0.011(2)
C23 0.041(3) 0.049(3) 0.040(3) -0.009(2) -0.009(2) -0.023(2)
C24 0.056(3) 0.054(3) 0.049(3) 0.006(2) -0.013(3) -0.038(3)
C25 0.053(3) 0.048(3) 0.051(3) 0.010(2) -0.011(3) -0.030(3)
C26 0.041(3) 0.041(3) 0.040(3) 0.003(2) -0.011(2) -0.017(2)
N6 0.035(2) 0.034(2) 0.0288(19) -0.0020(16) -0.0056(16) -0.0168(16)
C27 0.053(3) 0.046(3) 0.023(2) -0.003(2) -0.008(2) -0.022(2)
C28 0.042(3) 0.044(3) 0.032(2) -0.007(2) -0.001(2) -0.025(2)
C29 0.047(3) 0.058(3) 0.035(3) -0.013(2) 0.000(2) -0.025(3)
C30 0.048(3) 0.061(4) 0.055(4) -0.031(3) 0.007(3) -0.024(3)
C31 0.036(3) 0.044(3) 0.066(4) -0.022(3) -0.003(3) -0.013(2)
C32 0.040(3) 0.036(3) 0.046(3) -0.010(2) -0.007(2) -0.016(2)
N7 0.037(2) 0.038(2) 0.032(2) -0.0047(16) -0.0032(16) -0.0189(18)
C33 0.044(3) 0.031(2) 0.036(2) 0.0051(19) -0.016(2) -0.014(2)
C34 0.035(2) 0.029(2) 0.034(2) -0.0004(19) -0.0094(19) -0.016(2)
C35 0.041(3) 0.035(3) 0.044(3) 0.001(2) -0.011(2) -0.015(2)
C36 0.038(3) 0.042(3) 0.044(3) -0.009(2) 0.002(2) -0.014(2)
C37 0.038(3) 0.049(3) 0.030(2) -0.008(2) 0.000(2) -0.017(2)
C38 0.038(3) 0.039(3) 0.032(2) 0.005(2) -0.010(2) -0.016(2)
N8 0.034(2) 0.0319(19) 0.0288(19) 0.0018(15) -0.0077(16) -0.0136(16)
S1 0.0474(7) 0.0455(7) 0.0343(6) 0.0028(5) -0.0052(5) -0.0188(6)
O4 0.048(2) 0.074(2) 0.051(2) 0.0117(18) -0.0101(17) -0.0313(19)
O5 0.070(2) 0.052(2) 0.055(2) 0.0193(18) -0.0208(19) -0.0199(19)
O6 0.086(3) 0.082(3) 0.051(2) -0.026(2) 0.005(2) -0.025(2)
C39 0.047(3) 0.057(3) 0.049(3) 0.007(3) -0.014(3) -0.026(3)
F1 0.057(2) 0.097(3) 0.067(2) 0.0109(18) -0.0179(17) -0.0406(19)
F2 0.079(2) 0.058(2) 0.075(2) 0.0246(17) -0.0217(18) -0.0361(17)
F3 0.073(2) 0.093(2) 0.0446(18) -0.0141(17) 0.0061(16) -0.0339(19)
S2 0.0599(8) 0.0715(9) 0.0368(7) -0.0063(6) -0.0015(6) -0.0392(7)
O7 0.061(2) 0.067(2) 0.053(2) 0.0020(18) 0.0006(18) -0.037(2)
O8 0.128(4) 0.176(5) 0.124(4) 0.109(4) -0.088(4) -0.105(4)
O9 0.095(4) 0.185(6) 0.147(5) -0.130(5) 0.052(3) -0.085(4)
C40 0.051(3) 0.050(3) 0.056(3) -0.003(3) -0.007(3) -0.019(3)
F4 0.072(2) 0.124(3) 0.081(3) -0.016(2) 0.001(2) -0.064(2)
F5 0.103(3) 0.129(4) 0.142(4) 0.058(3) -0.076(3) -0.055(3)
F6 0.064(2) 0.107(3) 0.157(4) -0.078(3) 0.006(2) -0.038(2)
S3 0.0701(10) 0.0581(9) 0.0563(9) 0.0029(7) -0.0157(7) -0.0378(8)
O10 0.059(3) 0.089(3) 0.138(4) 0.020(3) -0.030(3) -0.034(2)
O12 0.127(4) 0.086(3) 0.071(3) -0.035(2) 0.006(3) -0.057(3)
O11 0.133(4) 0.102(4) 0.059(3) 0.022(3) -0.037(3) -0.060(3)
C41 0.075(5) 0.089(5) 0.093(5) -0.032(4) -0.012(4) -0.038(4)
F7 0.089(3) 0.125(4) 0.246(7) -0.016(4) -0.054(4) -0.059(3)
F8 0.221(6) 0.169(5) 0.158(5) 0.060(4) -0.071(5) -0.161(5)
F9 0.162(5) 0.115(4) 0.212(6) -0.092(4) 0.003(4) -0.073(4)
O13 0.065(3) 0.115(4) 0.061(3) -0.025(2) -0.011(2) -0.033(2)
O14 0.093(3) 0.068(3) 0.115(4) -0.014(3) -0.052(3) -0.022(2)

loop_
_atom_type_symbol
_atom_type_description
_atom_type_scat_dispersion_real
_atom_type_scat_dispersion_imag
_atom_type_scat_source
C C 0.0033 0.0016 'International Tables Vol C Tables 4.2.6.8 and 6.1.1.4'
H H 0.0000 0.0000 'International Tables Vol C Tables 4.2.6.8 and 6.1.1.4'
N N 0.0061 0.0033 'International Tables Vol C Tables 4.2.6.8 and 6.1.1.4'
O O 0.0106 0.0060 'International Tables Vol C Tables 4.2.6.8 and 6.1.1.4'
F F 0.0171 0.0103 'International Tables Vol C Tables 4.2.6.8 and 6.1.1.4'
S S 0.1246 0.1234 'International Tables Vol C Tables 4.2.6.8 and 6.1.1.4'
Fe Fe 0.3463 0.8444 'International Tables Vol C Tables 4.2.6.8 and 6.1.1.4'

loop_
_geom_angle_atom_site_label_1
_geom_angle_atom_site_label_2
_geom_angle_atom_site_label_3
_geom_angle
O1 Fe1 O2 100.23(12)
O1 Fe1 N3 96.49(13)
O2 Fe1 N3 99.08(14)
O1 Fe1 N4 93.17(13)
O2 Fe1 N4 103.79(13)
N3 Fe1 N4 153.13(14)
O1 Fe1 N1 96.62(12)
O2 Fe1 N1 163.04(13)
N3 Fe1 N1 76.93(13)
N4 Fe1 N1 77.09(12)
O1 Fe1 N2 173.30(13)
O2 Fe1 N2 84.81(13)
N3 Fe1 N2 86.99(13)
N4 Fe1 N2 81.28(13)
N1 Fe1 N2 78.56(13)
O1 Fe2 O3 98.84(12)
O1 Fe2 N8 102.20(13)
O3 Fe2 N8 89.29(12)
O1 Fe2 N6 99.58(13)
O3 Fe2 N6 161.53(13)
N8 Fe2 N6 88.15(13)
O1 Fe2 N7 105.60(13)
O3 Fe2 N7 87.48(13)
N8 Fe2 N7 152.18(14)
N6 Fe2 N7 86.29(13)
O1 Fe2 N5 177.78(13)
O3 Fe2 N5 82.47(12)
N8 Fe2 N5 75.98(13)
N6 Fe2 N5 79.16(13)
N7 Fe2 N5 76.20(13)
Fe2 O1 Fe1 131.12(15)
C1 O2 Fe1 133.3(3)
C1 O3 Fe2 133.1(3)
O3 C1 O2 123.3(4)
O3 C1 C2 119.4(4)
O2 C1 C2 117.2(4)
C1 C2 H2A 109.5
C1 C2 H2B 109.5
H2A C2 H2B 109.5
C1 C2 H2C 109.5
H2A C2 H2C 109.5
H2B C2 H2C 109.5
C9 N1 C15 112.2(3)
C9 N1 C3 110.8(3)
C15 N1 C3 111.2(3)
C9 N1 Fe1 105.2(2)
C15 N1 Fe1 105.1(2)
C3 N1 Fe1 112.1(2)
C4 C3 N1 114.1(3)
C4 C3 H3A 108.7
N1 C3 H3A 108.7
C4 C3 H3B 108.7
N1 C3 H3B 108.7
H3A C3 H3B 107.6
N2 C4 C5 121.6(4)
N2 C4 C3 117.5(4)
C5 C4 C3 120.8(4)
C4 C5 C6 119.4(5)
C4 C5 H5A 120.3
C6 C5 H5A 120.3
C7 C6 C5 119.0(4)
C7 C6 H6A 120.5
C5 C6 H6A 120.5
C6 C7 C8 119.3(4)
C6 C7 H7A 120.3
C8 C7 H7A 120.3
N2 C8 C7 122.0(4)
N2 C8 H8A 119.0
C7 C8 H8A 119.0
C8 N2 C4 118.7(4)
C8 N2 Fe1 125.1(3)
C4 N2 Fe1 114.9(3)
N1 C9 C10 109.5(3)
N1 C9 H9A 109.8
C10 C9 H9A 109.8
N1 C9 H9B 109.8
C10 C9 H9B 109.8
H9A C9 H9B 108.2
N3 C10 C11 121.0(4)
N3 C10 C9 115.3(4)
C11 C10 C9 123.8(4)
C12 C11 C10 118.9(5)
C12 C11 H11A 120.6
C10 C11 H11A 120.6
C13 C12 C11 120.0(5)
C13 C12 H12A 120.0
C11 C12 H12A 120.0
C12 C13 C14 118.9(5)
C12 C13 H13A 120.5
C14 C13 H13A 120.5
N3 C14 C13 121.7(5)
N3 C14 H14A 119.1
C13 C14 H14A 119.1
C14 N3 C10 119.5(4)
C14 N3 Fe1 125.5(3)
C10 N3 Fe1 115.0(3)
N1 C15 C16 109.7(3)
N1 C15 H15A 109.7
C16 C15 H15A 109.7
N1 C15 H15B 109.7
C16 C15 H15B 109.7
H15A C15 H15B 108.2
N4 C16 C17 121.6(4)
N4 C16 C15 116.2(4)
C17 C16 C15 122.2(4)
C16 C17 C18 118.7(4)
C16 C17 H17A 120.7
C18 C17 H17A 120.7
C17 C18 C19 119.6(4)
C17 C18 H18A 120.2
C19 C18 H18A 120.2
C20 C19 C18 118.5(4)
C20 C19 H19A 120.8
C18 C19 H19A 120.8
N4 C20 C19 122.1(4)
N4 C20 H20A 118.9
C19 C20 H20A 118.9
C16 N4 C20 119.5(4)
C16 N4 Fe1 114.4(3)
C20 N4 Fe1 126.1(3)
C33 N5 C21 111.2(3)
C33 N5 C27 111.4(3)
C21 N5 C27 111.4(3)
C33 N5 Fe2 106.9(2)
C21 N5 Fe2 110.3(2)
C27 N5 Fe2 105.4(3)
N5 C21 C22 115.2(3)
N5 C21 H21A 108.5
C22 C21 H21A 108.5
N5 C21 H21B 108.5
C22 C21 H21B 108.5
H21A C21 H21B 107.5
N6 C22 C23 121.1(4)
N6 C22 C21 117.8(4)
C23 C22 C21 121.1(4)
C24 C23 C22 119.3(4)
C24 C23 H23A 120.3
C22 C23 H23A 120.3
C25 C24 C23 119.6(4)
C25 C24 H24A 120.2
C23 C24 H24A 120.2
C26 C25 C24 119.0(5)
C26 C25 H25A 120.5
C24 C25 H25A 120.5
N6 C26 C25 122.3(4)
N6 C26 H26A 118.8
C25 C26 H26A 118.8
C26 N6 C22 118.6(4)
C26 N6 Fe2 124.0(3)
C22 N6 Fe2 117.4(3)
N5 C27 C28 110.6(4)
N5 C27 H27A 109.5
C28 C27 H27A 109.5
N5 C27 H27B 109.5
C28 C27 H27B 109.5
H27A C27 H27B 108.1
N7 C28 C29 121.3(4)
N7 C28 C27 116.8(4)
C29 C28 C27 121.9(4)
C30 C29 C28 118.3(5)
C30 C29 H29A 120.9
C28 C29 H29A 120.9
C31 C30 C29 120.5(5)
C31 C30 H30A 119.8
C29 C30 H30A 119.8
C30 C31 C32 118.3(5)
C30 C31 H31A 120.9
C32 C31 H31A 120.9
N7 C32 C31 121.6(5)
N7 C32 H32A 119.2
C31 C32 H32A 119.2
C28 N7 C32 119.9(4)
C28 N7 Fe2 115.7(3)
C32 N7 Fe2 124.4(3)
N5 C33 C34 110.1(3)
N5 C33 H33A 109.6
C34 C33 H33A 109.6
N5 C33 H33B 109.6
C34 C33 H33B 109.6
H33A C33 H33B 108.1
N8 C34 C35 121.4(4)
N8 C34 C33 115.8(4)
C35 C34 C33 122.7(4)
C34 C35 C36 119.5(4)
C34 C35 H35A 120.3
C36 C35 H35A 120.3
C35 C36 C37 119.0(4)
C35 C36 H36A 120.5
C37 C36 H36A 120.5
C38 C37 C36 118.8(4)
C38 C37 H37A 120.6
C36 C37 H37A 120.6
N8 C38 C37 122.7(4)
N8 C38 H38A 118.7
C37 C38 H38A 118.7
C34 N8 C38 118.6(4)
C34 N8 Fe2 117.2(3)
C38 N8 Fe2 124.2(3)
O5 S1 O6 115.2(2)
O5 S1 O4 114.9(2)
O6 S1 O4 116.3(2)
O5 S1 C39 103.0(2)
O6 S1 C39 102.2(3)
O4 S1 C39 102.4(2)
F1 C39 F2 107.4(4)
F1 C39 F3 106.3(4)
F2 C39 F3 106.7(4)
F1 C39 S1 112.9(3)
F2 C39 S1 111.1(4)
F3 C39 S1 112.0(3)
O8 S2 O9 117.6(4)
O8 S2 O7 114.3(3)
O9 S2 O7 113.7(3)
O8 S2 C40 104.5(3)
O9 S2 C40 100.9(3)
O7 S2 C40 103.1(2)
F5 C40 F6 106.3(5)
F5 C40 F4 106.4(5)
F6 C40 F4 106.9(5)
F5 C40 S2 112.4(4)
F6 C40 S2 112.6(4)
F4 C40 S2 111.9(4)
O11 S3 O10 115.2(3)
O11 S3 O12 114.5(3)
O10 S3 O12 114.8(3)
O11 S3 C41 105.4(3)
O10 S3 C41 102.8(3)
O12 S3 C41 101.7(3)
F7 C41 F9 104.6(6)
F7 C41 F8 108.5(7)
F9 C41 F8 104.0(7)
F7 C41 S3 114.6(6)
F9 C41 S3 112.2(5)
F8 C41 S3 112.1(5)
H13B O13 H13C 113.4
H14B O14 H14C 117.5

loop_
_geom_bond_atom_site_label_1
_geom_bond_atom_site_label_2
_geom_bond_distance
Fe1 O1 1.818(3)
Fe1 O2 1.975(3)
Fe1 N3 2.124(4)
Fe1 N4 2.134(3)
Fe1 N1 2.185(3)
Fe1 N2 2.205(3)
Fe2 O1 1.780(3)
Fe2 O3 2.053(3)
Fe2 N8 2.121(3)
Fe2 N6 2.124(3)
Fe2 N7 2.157(4)
Fe2 N5 2.238(4)
O2 C1 1.289(5)
O3 C1 1.256(5)
C1 C2 1.479(6)
C2 H2A 0.9800
C2 H2B 0.9800
C2 H2C 0.9800
N1 C9 1.483(5)
N1 C15 1.482(5)
N1 C3 1.505(5)
C3 C4 1.501(6)
C3 H3A 0.9900
C3 H3B 0.9900
C4 N2 1.352(5)
C4 C5 1.384(6)
C5 C6 1.389(7)
C5 H5A 0.9500
C6 C7 1.365(7)
C6 H6A 0.9500
C7 C8 1.396(6)
C7 H7A 0.9500
C8 N2 1.342(6)
C8 H8A 0.9500
C9 C10 1.497(6)
C9 H9A 0.9900
C9 H9B 0.9900
C10 N3 1.352(6)
C10 C11 1.388(6)
C11 C12 1.387(7)
C11 H11A 0.9500
C12 C13 1.368(8)
C12 H12A 0.9500
C13 C14 1.383(7)
C13 H13A 0.9500
C14 N3 1.349(5)
C14 H14A 0.9500
C15 C16 1.514(6)
C15 H15A 0.9900
C15 H15B 0.9900
C16 N4 1.334(5)
C16 C17 1.380(6)
C17 C18 1.381(6)
C17 H17A 0.9500
C18 C19 1.385(7)
C18 H18A 0.9500
C19 C20 1.364(6)
C19 H19A 0.9500
C20 N4 1.346(5)
C20 H20A 0.9500
N5 C33 1.481(5)
N5 C21 1.490(5)
N5 C27 1.492(5)
C21 C22 1.507(6)
C21 H21A 0.9900
C21 H21B 0.9900
C22 N6 1.357(5)
C22 C23 1.372(6)
C23 C24 1.368(7)
C23 H23A 0.9500
C24 C25 1.368(7)
C24 H24A 0.9500
C25 C26 1.365(6)
C25 H25A 0.9500
C26 N6 1.338(5)
C26 H26A 0.9500
C27 C28 1.496(6)
C27 H27A 0.9900
C27 H27B 0.9900
C28 N7 1.332(6)
C28 C29 1.398(6)
C29 C30 1.378(7)
C29 H29A 0.9500
C30 C31 1.372(7)
C30 H30A 0.9500
C31 C32 1.387(6)
C31 H31A 0.9500
C32 N7 1.344(6)
C32 H32A 0.9500
C33 C34 1.505(6)
C33 H33A 0.9900
C33 H33B 0.9900
C34 N8 1.349(5)
C34 C35 1.384(6)
C35 C36 1.385(6)
C35 H35A 0.9500
C36 C37 1.387(6)
C36 H36A 0.9500
C37 C38 1.368(6)
C37 H37A 0.9500
C38 N8 1.353(5)
C38 H38A 0.9500
S1 O5 1.427(4)
S1 O6 1.428(4)
S1 O4 1.429(4)
S1 C39 1.814(5)
C39 F1 1.334(5)
C39 F2 1.338(6)
C39 F3 1.339(6)
S2 O8 1.394(5)
S2 O9 1.416(5)
S2 O7 1.421(4)
S2 C40 1.802(6)
C40 F5 1.301(6)
C40 F6 1.302(6)
C40 F4 1.348(6)
S3 O11 1.390(4)
S3 O10 1.432(4)
S3 O12 1.438(4)
S3 C41 1.777(7)
C41 F7 1.298(8)
C41 F9 1.312(8)
C41 F8 1.327(9)
O13 H13B 0.8503
O13 H13C 0.8500
O14 H14B 0.8507
O14 H14C 0.8501

loop_
_geom_hbond_atom_site_label_D
_geom_hbond_atom_site_label_H
_geom_hbond_atom_site_label_A
_geom_hbond_distance_DH
_geom_hbond_distance_HA
_geom_hbond_distance_DA
_geom_hbond_angle_DHA
_geom_hbond_site_symmetry_A
O13 H13B O11 0.85 2.45 2.993(7) 122.6 .
O13 H13B O10 0.85 2.48 3.330(7) 179.6 .
O13 H13B S3 0.85 2.87 3.638(4) 150.5 .
O13 H13C O7 0.85 2.07 2.788(5) 141.4 1_455
O14 H14B O9 0.85 1.96 2.814(6) 179.5 .
O14 H14C O13 0.85 2.11 2.957(6) 179.4 2_667

loop_
_geom_torsion_atom_site_label_1
_geom_torsion_atom_site_label_2
_geom_torsion_atom_site_label_3
_geom_torsion_atom_site_label_4
_geom_torsion
O3 Fe2 O1 Fe1 0.7(2)
N8 Fe2 O1 Fe1 91.8(2)
N6 Fe2 O1 Fe1 -178.0(2)
N7 Fe2 O1 Fe1 -89.2(2)
N5 Fe2 O1 Fe1 127(3)
O2 Fe1 O1 Fe2 0.9(2)
N3 Fe1 O1 Fe2 -99.6(2)
N4 Fe1 O1 Fe2 105.5(2)
N1 Fe1 O1 Fe2 -177.1(2)
N2 Fe1 O1 Fe2 139.3(10)
O1 Fe1 O2 C1 -1.3(4)
N3 Fe1 O2 C1 97.1(4)
N4 Fe1 O2 C1 -97.1(4)
N1 Fe1 O2 C1 171.9(4)
N2 Fe1 O2 C1 -176.8(4)
O1 Fe2 O3 C1 -3.7(4)
N8 Fe2 O3 C1 -106.0(4)
N6 Fe2 O3 C1 172.0(4)
N7 Fe2 O3 C1 101.7(4)
N5 Fe2 O3 C1 178.1(4)
Fe2 O3 C1 O2 4.1(7)
Fe2 O3 C1 C2 -179.0(3)
Fe1 O2 C1 O3 -1.1(7)
Fe1 O2 C1 C2 -178.0(3)
O1 Fe1 N1 C9 61.3(3)
O2 Fe1 N1 C9 -112.0(5)
N3 Fe1 N1 C9 -33.9(2)
N4 Fe1 N1 C9 153.0(3)
N2 Fe1 N1 C9 -123.4(3)
O1 Fe1 N1 C15 -57.3(3)
O2 Fe1 N1 C15 129.4(4)
N3 Fe1 N1 C15 -152.5(3)
N4 Fe1 N1 C15 34.4(2)
N2 Fe1 N1 C15 118.0(3)
O1 Fe1 N1 C3 -178.2(3)
O2 Fe1 N1 C3 8.5(6)
N3 Fe1 N1 C3 86.6(3)
N4 Fe1 N1 C3 -86.5(3)
N2 Fe1 N1 C3 -2.9(3)
C9 N1 C3 C4 129.2(4)
C15 N1 C3 C4 -105.4(4)
Fe1 N1 C3 C4 12.0(4)
N1 C3 C4 N2 -19.3(5)
N1 C3 C4 C5 163.0(4)
N2 C4 C5 C6 -3.0(6)
C3 C4 C5 C6 174.6(4)
C4 C5 C6 C7 1.2(7)
C5 C6 C7 C8 1.5(7)
C6 C7 C8 N2 -2.5(7)
C7 C8 N2 C4 0.7(6)
C7 C8 N2 Fe1 167.0(3)
C5 C4 N2 C8 2.0(6)
C3 C4 N2 C8 -175.6(4)
C5 C4 N2 Fe1 -165.6(3)
C3 C4 N2 Fe1 16.7(5)
O1 Fe1 N2 C8 -129.9(10)
O2 Fe1 N2 C8 9.2(3)
N3 Fe1 N2 C8 108.6(3)
N4 Fe1 N2 C8 -95.7(3)
N1 Fe1 N2 C8 -174.2(4)
O1 Fe1 N2 C4 36.9(12)
O2 Fe1 N2 C4 175.9(3)
N3 Fe1 N2 C4 -84.7(3)
N4 Fe1 N2 C4 71.1(3)
N1 Fe1 N2 C4 -7.4(3)
C15 N1 C9 C10 158.8(3)
C3 N1 C9 C10 -76.4(4)
Fe1 N1 C9 C10 45.0(4)
N1 C9 C10 N3 -33.1(5)
N1 C9 C10 C11 148.4(4)
N3 C10 C11 C12 -1.9(7)
C9 C10 C11 C12 176.6(5)
C10 C11 C12 C13 1.0(9)
C11 C12 C13 C14 0.3(9)
C12 C13 C14 N3 -0.8(8)
C13 C14 N3 C10 -0.1(7)
C13 C14 N3 Fe1 -179.5(4)
C11 C10 N3 C14 1.4(7)
C9 C10 N3 C14 -177.1(4)
C11 C10 N3 Fe1 -179.1(4)
C9 C10 N3 Fe1 2.4(5)
O1 Fe1 N3 C14 102.4(4)
O2 Fe1 N3 C14 0.9(4)
N4 Fe1 N3 C14 -147.2(3)
N1 Fe1 N3 C14 -162.3(4)
N2 Fe1 N3 C14 -83.3(4)
O1 Fe1 N3 C10 -77.1(3)
O2 Fe1 N3 C10 -178.5(3)
N4 Fe1 N3 C10 33.3(5)
N1 Fe1 N3 C10 18.3(3)
N2 Fe1 N3 C10 97.2(3)
C9 N1 C15 C16 -157.1(3)
C3 N1 C15 C16 78.2(4)
Fe1 N1 C15 C16 -43.3(4)
N1 C15 C16 N4 29.2(5)
N1 C15 C16 C17 -152.1(4)
N4 C16 C17 C18 0.3(6)
C15 C16 C17 C18 -178.4(4)
C16 C17 C18 C19 -1.1(7)
C17 C18 C19 C20 0.4(7)
C18 C19 C20 N4 1.1(7)
C17 C16 N4 C20 1.2(6)
C15 C16 N4 C20 179.9(4)
C17 C16 N4 Fe1 -176.7(3)
C15 C16 N4 Fe1 2.0(4)
C19 C20 N4 C16 -1.9(6)
C19 C20 N4 Fe1 175.7(3)
O1 Fe1 N4 C16 75.1(3)
O2 Fe1 N4 C16 176.4(3)
N3 Fe1 N4 C16 -36.0(5)
N1 Fe1 N4 C16 -21.0(3)
N2 Fe1 N4 C16 -101.2(3)
O1 Fe1 N4 C20 -102.7(3)
O2 Fe1 N4 C20 -1.3(4)
N3 Fe1 N4 C20 146.2(3)
N1 Fe1 N4 C20 161.3(4)
N2 Fe1 N4 C20 81.1(3)
O1 Fe2 N5 C33 -66(3)
O3 Fe2 N5 C33 60.8(3)
N8 Fe2 N5 C33 -30.4(3)
N6 Fe2 N5 C33 -121.2(3)
N7 Fe2 N5 C33 150.0(3)
O1 Fe2 N5 C21 55(3)
O3 Fe2 N5 C21 -178.2(3)
N8 Fe2 N5 C21 90.6(3)
N6 Fe2 N5 C21 -0.2(3)
N7 Fe2 N5 C21 -89.0(3)
O1 Fe2 N5 C27 176(68)
O3 Fe2 N5 C27 -57.9(3)
N8 Fe2 N5 C27 -149.1(3)
N6 Fe2 N5 C27 120.1(3)
N7 Fe2 N5 C27 31.3(3)
C33 N5 C21 C22 121.1(4)
C27 N5 C21 C22 -114.0(4)
Fe2 N5 C21 C22 2.6(4)
N5 C21 C22 N6 -5.1(5)
N5 C21 C22 C23 176.0(4)
N6 C22 C23 C24 -1.4(7)
C21 C22 C23 C24 177.4(4)
C22 C23 C24 C25 1.4(7)
C23 C24 C25 C26 -0.7(8)
C24 C25 C26 N6 0.0(7)
C25 C26 N6 C22 0.1(6)
C25 C26 N6 Fe2 176.6(4)
C23 C22 N6 C26 0.7(6)
C21 C22 N6 C26 -178.2(4)
C23 C22 N6 Fe2 -176.1(3)
C21 C22 N6 Fe2 5.0(5)
O1 Fe2 N6 C26 2.7(4)
O3 Fe2 N6 C26 -173.1(4)
N8 Fe2 N6 C26 104.7(3)
N7 Fe2 N6 C26 -102.6(3)
N5 Fe2 N6 C26 -179.2(4)
O1 Fe2 N6 C22 179.2(3)
O3 Fe2 N6 C22 3.5(6)
N8 Fe2 N6 C22 -78.7(3)
N7 Fe2 N6 C22 74.0(3)
N5 Fe2 N6 C22 -2.7(3)
C33 N5 C27 C28 -157.1(4)
C21 N5 C27 C28 78.1(4)
Fe2 N5 C27 C28 -41.5(4)
N5 C27 C28 N7 30.2(5)
N5 C27 C28 C29 -152.0(4)
N7 C28 C29 C30 1.4(7)
C27 C28 C29 C30 -176.3(4)
C28 C29 C30 C31 -1.4(7)
C29 C30 C31 C32 -0.3(7)
C30 C31 C32 N7 2.2(7)
C29 C28 N7 C32 0.4(6)
C27 C28 N7 C32 178.2(4)
C29 C28 N7 Fe2 -178.8(3)
C27 C28 N7 Fe2 -1.0(5)
C31 C32 N7 C28 -2.2(6)
C31 C32 N7 Fe2 177.0(3)
O1 Fe2 N7 C28 163.6(3)
O3 Fe2 N7 C28 65.2(3)
N8 Fe2 N7 C28 -18.5(5)
N6 Fe2 N7 C28 -97.4(3)
N5 Fe2 N7 C28 -17.7(3)
O1 Fe2 N7 C32 -15.5(4)
O3 Fe2 N7 C32 -114.0(3)
N8 Fe2 N7 C32 162.3(3)
N6 Fe2 N7 C32 83.4(3)
N5 Fe2 N7 C32 163.1(4)
C21 N5 C33 C34 -80.9(4)
C27 N5 C33 C34 154.2(3)
Fe2 N5 C33 C34 39.5(4)
N5 C33 C34 N8 -28.3(5)
N5 C33 C34 C35 155.1(4)
N8 C34 C35 C36 -1.0(6)
C33 C34 C35 C36 175.5(4)
C34 C35 C36 C37 2.0(7)
C35 C36 C37 C38 -0.6(7)
C36 C37 C38 N8 -1.8(7)
C35 C34 N8 C38 -1.3(6)
C33 C34 N8 C38 -178.0(4)
C35 C34 N8 Fe2 177.2(3)
C33 C34 N8 Fe2 0.5(5)
C37 C38 N8 C34 2.7(6)
C37 C38 N8 Fe2 -175.7(3)
O1 Fe2 N8 C34 -164.3(3)
O3 Fe2 N8 C34 -65.4(3)
N6 Fe2 N8 C34 96.3(3)
N7 Fe2 N8 C34 17.9(5)
N5 Fe2 N8 C34 17.1(3)
O1 Fe2 N8 C38 14.2(3)
O3 Fe2 N8 C38 113.1(3)
N6 Fe2 N8 C38 -85.2(3)
N7 Fe2 N8 C38 -163.7(3)
N5 Fe2 N8 C38 -164.5(3)
O5 S1 C39 F1 -57.1(4)
O6 S1 C39 F1 62.6(4)
O4 S1 C39 F1 -176.6(4)
O5 S1 C39 F2 -177.9(3)
O6 S1 C39 F2 -58.1(4)
O4 S1 C39 F2 62.6(4)
O5 S1 C39 F3 62.8(4)
O6 S1 C39 F3 -177.4(4)
O4 S1 C39 F3 -56.7(4)
O8 S2 C40 F5 -170.7(5)
O9 S2 C40 F5 66.7(5)
O7 S2 C40 F5 -50.9(5)
O8 S2 C40 F6 -50.7(5)
O9 S2 C40 F6 -173.2(5)
O7 S2 C40 F6 69.1(5)
O8 S2 C40 F4 69.7(5)
O9 S2 C40 F4 -52.9(5)
O7 S2 C40 F4 -170.5(4)
O11 S3 C41 F7 55.3(7)
O10 S3 C41 F7 176.4(6)
O12 S3 C41 F7 -64.5(7)
O11 S3 C41 F9 -63.8(7)
O10 S3 C41 F9 57.3(7)
O12 S3 C41 F9 176.5(6)
O11 S3 C41 F8 179.6(6)
O10 S3 C41 F8 -59.3(6)
O12 S3 C41 F8 59.9(6)
